data_4066913
loop_
_publ_author_name
'Boone, Michael P.'
'Brown, Christopher C.'
'Ancelet, Travis A.'
'Stephan, Douglas W.'

_publ_section_title
;
 Interconversion of Ruthenium-O(CH2CH2PCy2)2Alkylidene and Alkylidyne
 Hydride Complexes
;
_journal_issue 19
_journal_name_full Organometallics
_journal_page_first 4369
_journal_paper_doi 10.1021/om100707a
_journal_volume 29
_journal_year 2010
_chemical_formula_sum 'C36 H60 Cl4 O P2 Ru'
_chemical_formula_weight 813.65
_chemical_name_systematic
; 
 ? 
;
_space_group_IT_number 61
_symmetry_cell_setting orthorhombic
_symmetry_space_group_name_Hall '-P 2ac 2ab'
_symmetry_space_group_name_H-M 'P b c a'
_atom_sites_solution_hydrogens geom
_atom_sites_solution_primary direct
_atom_sites_solution_secondary difmap
_audit_creation_method SHELXL-97
_cell_angle_alpha 90.00
_cell_angle_beta 90.00
_cell_angle_gamma 90.00
_cell_formula_units_Z 8
_cell_length_a 12.3266(4)
_cell_length_b 20.0488(7)
_cell_length_c 31.3531(9)
_cell_measurement_reflns_used 6545
_cell_measurement_temperature 150(2)
_cell_measurement_theta_max 27.05
_cell_measurement_theta_min 2.33
_cell_volume 7748.4(4)
_computing_cell_refinement 'Bruker SMART'
_computing_data_collection 'Bruker SMART'
_computing_data_reduction 'Bruker SAINT'
_computing_molecular_graphics 'Bruker SHELXTL'
_computing_publication_material 'Bruker SHELXTL'
_computing_structure_refinement 'SHELXL-97 (Sheldrick, 2008)'
_computing_structure_solution 'SHELXS-97 (Sheldrick, 2008)'
_diffrn_ambient_temperature 150(2)
_diffrn_measured_fraction_theta_full 0.999
_diffrn_measured_fraction_theta_max 0.999
_diffrn_measurement_device_type 'CCD area detector'
_diffrn_measurement_method 'phi and omega scans'
_diffrn_radiation_monochromator graphite
_diffrn_radiation_source 'fine-focus sealed tube'
_diffrn_radiation_type MoK\a
_diffrn_radiation_wavelength 0.71073
_diffrn_reflns_av_R_equivalents 0.0535
_diffrn_reflns_av_sigmaI/netI 0.0549
_diffrn_reflns_limit_h_max 15
_diffrn_reflns_limit_h_min -15
_diffrn_reflns_limit_k_max 19
_diffrn_reflns_limit_k_min -25
_diffrn_reflns_limit_l_max 35
_diffrn_reflns_limit_l_min -40
_diffrn_reflns_number 37976
_diffrn_reflns_theta_full 27.50
_diffrn_reflns_theta_max 27.50
_diffrn_reflns_theta_min 1.30
_exptl_absorpt_coefficient_mu 0.790
_exptl_absorpt_correction_T_max 0.7456
_exptl_absorpt_correction_T_min 0.6445
_exptl_absorpt_correction_type multi-scan
_exptl_absorpt_process_details SADABS
_exptl_crystal_colour green
_exptl_crystal_density_diffrn 1.395
_exptl_crystal_density_method none
_exptl_crystal_description block
_exptl_crystal_F_000 3408
_exptl_crystal_size_max 0.30
_exptl_crystal_size_mid 0.28
_exptl_crystal_size_min 0.22
_refine_diff_density_max 0.754
_refine_diff_density_min -0.588
_refine_diff_density_rms 0.085
_refine_ls_extinction_method none
_refine_ls_goodness_of_fit_ref 1.024
_refine_ls_hydrogen_treatment constr
_refine_ls_matrix_type full
_refine_ls_number_parameters 397
_refine_ls_number_reflns 8866
_refine_ls_number_restraints 0
_refine_ls_restrained_S_all 1.024
_refine_ls_R_factor_all 0.0679
_refine_ls_R_factor_gt 0.0402
_refine_ls_shift/su_max 0.001
_refine_ls_shift/su_mean 0.000
_refine_ls_structure_factor_coef Fsqd
_refine_ls_weighting_details 'calc w=1/[\s^2^(Fo^2^)+(0.0304P)^2^+7.4094P] where P=(Fo^2^+2Fc^2^)/3'
_refine_ls_weighting_scheme calc
_refine_ls_wR_factor_gt 0.0797
_refine_ls_wR_factor_ref 0.0894
_reflns_number_gt 6387
_reflns_number_total 8866
_reflns_threshold_expression >2sigma(I)
_cod_data_source_file om100707a_si_003.cif
_cod_data_source_block mb031_0m
_cod_depositor_comments
;
The following automatic conversions were performed:

'_symmetry_cell_setting' value 'Orthorhombic' changed to
'orthorhombic' according to
/home/saulius/struct/CIF-dictionaries/cif_core.dic dictionary named
'cif_core.dic' version 2.4.1 from 2010-06-29.

Automatic conversion script
Id: cif_fix_values 1715 2011-07-08 13:25:40Z adriana 
;
_cod_original_sg_symbol_H-M Pbca
_cod_database_code 4066913

loop_
_symmetry_equiv_pos_as_xyz
'x, y, z'
'-x+1/2, -y, z+1/2'
'-x, y+1/2, -z+1/2'
'x+1/2, -y+1/2, -z'
'-x, -y, -z'
'x-1/2, y, -z-1/2'
'x, -y-1/2, z-1/2'
'-x-1/2, y-1/2, z'

loop_
_atom_site_label
_atom_site_type_symbol
_atom_site_fract_x
_atom_site_fract_y
_atom_site_fract_z
_atom_site_U_iso_or_equiv
_atom_site_adp_type
_atom_site_occupancy
_atom_site_symmetry_multiplicity
_atom_site_calc_flag
_atom_site_refinement_flags
Ru1 Ru 0.298110(17) 0.022060(12) 0.147548(7) 0.01736(7) Uani 1 1 d .
Cl2 Cl 0.22456(6) 0.01913(4) 0.21875(2) 0.02496(17) Uani 1 1 d .
Cl1 Cl 0.39306(6) 0.00880(4) 0.08061(2) 0.02328(17) Uani 1 1 d .
P1 P 0.18502(6) -0.06887(4) 0.12897(3) 0.02147(17) Uani 1 1 d .
P2 P 0.44921(6) 0.08062(4) 0.17599(2) 0.02095(17) Uani 1 1 d .
Cl3 Cl 0.52612(9) 0.87956(5) 0.01569(3) 0.0554(3) Uani 1 1 d .
O1 O 0.40373(15) -0.06678(10) 0.17005(6) 0.0224(5) Uani 1 1 d .
C21 C 0.3840(2) -0.12761(16) 0.14735(10) 0.0268(7) Uani 1 1 d .
H21A H 0.4249 -0.1649 0.1604 0.032 Uiso 1 1 calc R
H21B H 0.4065 -0.1232 0.1172 0.032 Uiso 1 1 calc R
C1 C 0.2018(2) 0.09083(15) 0.13432(9) 0.0198(6) Uani 1 1 d .
H1A H 0.1484 0.0951 0.1560 0.024 Uiso 1 1 calc R
C20 C 0.2621(2) -0.14021(16) 0.15040(10) 0.0263(7) Uani 1 1 d .
H20A H 0.2418 -0.1475 0.1806 0.032 Uiso 1 1 calc R
H20B H 0.2434 -0.1810 0.1342 0.032 Uiso 1 1 calc R
C23 C 0.5204(2) 0.01165(16) 0.20280(10) 0.0265(7) Uani 1 1 d .
H23A H 0.5969 0.0244 0.2079 0.032 Uiso 1 1 calc R
H23B H 0.4861 0.0030 0.2308 0.032 Uiso 1 1 calc R
C9 C -0.0330(2) -0.02597(18) 0.13843(11) 0.0330(8) Uani 1 1 d .
H9A H -0.0012 0.0188 0.1337 0.040 Uiso 1 1 calc R
H9B H -0.0580 -0.0434 0.1106 0.040 Uiso 1 1 calc R
C2 C 0.1834(2) 0.14014(15) 0.10069(9) 0.0211(7) Uani 1 1 d .
C30 C 0.5510(2) 0.11542(16) 0.13896(10) 0.0260(7) Uani 1 1 d .
H30A H 0.5573 0.0817 0.1156 0.031 Uiso 1 1 calc R
C15 C 0.1029(3) -0.15032(17) 0.06064(10) 0.0302(8) Uani 1 1 d .
H15A H 0.1298 -0.1893 0.0769 0.036 Uiso 1 1 calc R
H15B H 0.0263 -0.1426 0.0688 0.036 Uiso 1 1 calc R
C14 C 0.1709(2) -0.08863(15) 0.07184(9) 0.0233(7) Uani 1 1 d .
H14A H 0.2460 -0.0987 0.0616 0.028 Uiso 1 1 calc R
C22 C 0.5168(2) -0.05119(17) 0.17604(10) 0.0276(7) Uani 1 1 d .
H22A H 0.5526 -0.0437 0.1482 0.033 Uiso 1 1 calc R
H22B H 0.5542 -0.0882 0.1909 0.033 Uiso 1 1 calc R
C3 C 0.2487(3) 0.14709(17) 0.06476(10) 0.0286(7) Uani 1 1 d .
H3A H 0.3099 0.1188 0.0612 0.034 Uiso 1 1 calc R
C13 C 0.0040(3) -0.14141(18) 0.16477(12) 0.0355(8) Uani 1 1 d .
H13A H 0.0598 -0.1718 0.1765 0.043 Uiso 1 1 calc R
H13B H -0.0220 -0.1603 0.1374 0.043 Uiso 1 1 calc R
C8 C 0.0534(2) -0.07280(16) 0.15705(10) 0.0251(7) Uani 1 1 d .
H8A H 0.0686 -0.0548 0.1862 0.030 Uiso 1 1 calc R
C24 C 0.4198(3) 0.13873(17) 0.22007(10) 0.0296(8) Uani 1 1 d .
H24A H 0.3830 0.1104 0.2420 0.035 Uiso 1 1 calc R
C19 C 0.1329(2) -0.02798(16) 0.04558(9) 0.0258(7) Uani 1 1 d .
H19A H 0.0573 -0.0166 0.0534 0.031 Uiso 1 1 calc R
H19B H 0.1793 0.0110 0.0521 0.031 Uiso 1 1 calc R
Cl4 Cl 0.70622(10) 0.91684(9) 0.07012(4) 0.0886(5) Uani 1 1 d .
C18 C 0.1391(3) -0.04363(17) -0.00199(10) 0.0310(8) Uani 1 1 d .
H18A H 0.1118 -0.0049 -0.0184 0.037 Uiso 1 1 calc R
H18B H 0.2159 -0.0509 -0.0101 0.037 Uiso 1 1 calc R
C7 C 0.0943(2) 0.18293(16) 0.10459(10) 0.0266(7) Uani 1 1 d .
H7A H 0.0479 0.1787 0.1286 0.032 Uiso 1 1 calc R
C4 C 0.2254(3) 0.19494(18) 0.03404(11) 0.0370(9) Uani 1 1 d .
H4A H 0.2702 0.1988 0.0095 0.044 Uiso 1 1 calc R
C5 C 0.1372(3) 0.23713(17) 0.03901(11) 0.0342(8) Uani 1 1 d .
H5A H 0.1221 0.2700 0.0180 0.041 Uiso 1 1 calc R
C31 C 0.5130(3) 0.17896(19) 0.11698(12) 0.0393(9) Uani 1 1 d .
H31A H 0.5063 0.2151 0.1384 0.047 Uiso 1 1 calc R
H31B H 0.4404 0.1714 0.1043 0.047 Uiso 1 1 calc R
C6 C 0.0720(3) 0.23134(16) 0.07418(10) 0.0306(8) Uani 1 1 d .
H6A H 0.0118 0.2604 0.0777 0.037 Uiso 1 1 calc R
C29 C 0.3356(3) 0.19223(16) 0.20895(10) 0.0273(7) Uani 1 1 d .
H29A H 0.3664 0.2232 0.1875 0.033 Uiso 1 1 calc R
H29B H 0.2708 0.1708 0.1963 0.033 Uiso 1 1 calc R
C16 C 0.1100(3) -0.16467(17) 0.01273(11) 0.0345(8) Uani 1 1 d .
H16A H 0.1858 -0.1759 0.0052 0.041 Uiso 1 1 calc R
H16B H 0.0640 -0.2037 0.0058 0.041 Uiso 1 1 calc R
C36 C 0.6171(3) 0.94267(19) 0.02981(11) 0.0382(9) Uani 1 1 d .
H36A H 0.5760 0.9821 0.0397 0.046 Uiso 1 1 calc R
H36B H 0.6595 0.9560 0.0044 0.046 Uiso 1 1 calc R
C10 C -0.1288(3) -0.0205(2) 0.16880(13) 0.0431(9) Uani 1 1 d .
H10A H -0.1050 0.0021 0.1953 0.052 Uiso 1 1 calc R
H10B H -0.1858 0.0074 0.1555 0.052 Uiso 1 1 calc R
C25 C 0.5169(3) 0.1676(2) 0.24327(11) 0.0394(9) Uani 1 1 d .
H25A H 0.5562 0.1986 0.2242 0.047 Uiso 1 1 calc R
H25B H 0.5671 0.1312 0.2514 0.047 Uiso 1 1 calc R
C17 C 0.0731(3) -0.10518(17) -0.01359(10) 0.0350(8) Uani 1 1 d .
H17A H -0.0047 -0.0965 -0.0082 0.042 Uiso 1 1 calc R
H17B H 0.0823 -0.1152 -0.0443 0.042 Uiso 1 1 calc R
C11 C -0.1764(3) -0.0878(2) 0.18010(12) 0.0406(9) Uani 1 1 d .
H11A H -0.2122 -0.1069 0.1546 0.049 Uiso 1 1 calc R
H11B H -0.2324 -0.0819 0.2024 0.049 Uiso 1 1 calc R
C12 C -0.0906(3) -0.13600(19) 0.19603(12) 0.0389(9) Uani 1 1 d .
H12A H -0.1235 -0.1806 0.2001 0.047 Uiso 1 1 calc R
H12B H -0.0632 -0.1206 0.2240 0.047 Uiso 1 1 calc R
C28 C 0.3025(3) 0.2312(2) 0.24840(12) 0.0424(9) Uani 1 1 d .
H28A H 0.2556 0.2688 0.2396 0.051 Uiso 1 1 calc R
H28B H 0.2590 0.2017 0.2671 0.051 Uiso 1 1 calc R
C26 C 0.4794(3) 0.2050(2) 0.28333(11) 0.0457(10) Uani 1 1 d .
H26A H 0.4479 0.1727 0.3038 0.055 Uiso 1 1 calc R
H26B H 0.5430 0.2260 0.2971 0.055 Uiso 1 1 calc R
C33 C 0.7062(3) 0.2069(2) 0.09733(13) 0.0484(10) Uani 1 1 d .
H33A H 0.7116 0.2444 0.1178 0.058 Uiso 1 1 calc R
H33B H 0.7543 0.2168 0.0729 0.058 Uiso 1 1 calc R
C27 C 0.3962(3) 0.2581(2) 0.27343(12) 0.0471(10) Uani 1 1 d .
H27A H 0.3690 0.2773 0.3005 0.057 Uiso 1 1 calc R
H27B H 0.4312 0.2943 0.2570 0.057 Uiso 1 1 calc R
C32 C 0.5917(3) 0.2005(2) 0.08211(13) 0.0541(12) Uani 1 1 d .
H32A H 0.5891 0.1676 0.0586 0.065 Uiso 1 1 calc R
H32B H 0.5677 0.2440 0.0705 0.065 Uiso 1 1 calc R
C34 C 0.7424(3) 0.1431(2) 0.11863(14) 0.0588(13) Uani 1 1 d .
H34A H 0.8168 0.1488 0.1300 0.071 Uiso 1 1 calc R
H34B H 0.7438 0.1066 0.0974 0.071 Uiso 1 1 calc R
C35 C 0.6652(3) 0.1247(3) 0.15517(13) 0.0605(13) Uani 1 1 d .
H35C H 0.6903 0.0830 0.1688 0.073 Uiso 1 1 calc R
H35A H 0.6662 0.1605 0.1769 0.073 Uiso 1 1 calc R

loop_
_atom_site_aniso_label
_atom_site_aniso_U_11
_atom_site_aniso_U_22
_atom_site_aniso_U_33
_atom_site_aniso_U_23
_atom_site_aniso_U_13
_atom_site_aniso_U_12
Ru1 0.01917(11) 0.01700(13) 0.01592(11) 0.00161(11) -0.00087(9) 0.00255(10)
Cl2 0.0277(4) 0.0287(4) 0.0185(3) 0.0028(3) 0.0033(3) 0.0005(3)
Cl1 0.0263(3) 0.0245(4) 0.0191(3) 0.0000(3) 0.0017(3) 0.0038(3)
P1 0.0229(4) 0.0172(4) 0.0243(4) 0.0024(3) -0.0023(3) 0.0010(3)
P2 0.0215(4) 0.0220(5) 0.0193(4) -0.0002(3) -0.0023(3) 0.0024(3)
Cl3 0.0609(6) 0.0450(6) 0.0603(7) -0.0114(5) 0.0186(5) -0.0214(5)
O1 0.0213(10) 0.0194(12) 0.0266(11) 0.0022(10) -0.0026(9) 0.0036(9)
C21 0.0282(15) 0.0195(17) 0.0328(17) -0.0002(15) -0.0036(14) 0.0055(13)
C1 0.0223(14) 0.0181(16) 0.0190(14) -0.0005(13) -0.0004(12) 0.0001(13)
C20 0.0267(15) 0.0185(18) 0.0336(18) 0.0052(15) -0.0041(14) 0.0022(13)
C23 0.0266(15) 0.0259(19) 0.0272(16) 0.0053(15) -0.0072(13) 0.0023(14)
C9 0.0275(16) 0.032(2) 0.0396(19) 0.0072(17) 0.0005(14) 0.0031(15)
C2 0.0226(14) 0.0191(17) 0.0217(15) -0.0024(13) -0.0049(12) -0.0011(12)
C30 0.0265(15) 0.0245(18) 0.0270(17) -0.0009(15) 0.0010(13) 0.0005(14)
C15 0.0353(17) 0.0218(18) 0.0336(18) 0.0006(15) -0.0057(15) -0.0049(15)
C14 0.0263(15) 0.0179(17) 0.0257(16) 0.0001(14) -0.0018(12) 0.0002(13)
C22 0.0211(14) 0.0286(19) 0.0331(18) 0.0097(16) -0.0056(13) 0.0052(14)
C3 0.0327(16) 0.0213(19) 0.0318(18) 0.0056(15) 0.0025(14) 0.0037(14)
C13 0.0342(18) 0.027(2) 0.045(2) 0.0081(17) 0.0053(16) 0.0004(16)
C8 0.0241(14) 0.0256(19) 0.0258(16) 0.0032(14) 0.0004(12) 0.0007(14)
C24 0.0326(17) 0.033(2) 0.0227(16) -0.0040(15) -0.0026(13) 0.0009(15)
C19 0.0308(16) 0.0210(18) 0.0254(16) -0.0005(15) -0.0054(13) -0.0002(14)
Cl4 0.0722(8) 0.1457(15) 0.0480(7) 0.0267(8) -0.0162(6) 0.0016(9)
C18 0.0344(17) 0.031(2) 0.0278(17) 0.0001(15) -0.0052(14) -0.0015(15)
C7 0.0288(16) 0.0238(18) 0.0271(17) -0.0006(15) -0.0034(13) 0.0060(14)
C4 0.046(2) 0.029(2) 0.0357(19) 0.0089(17) 0.0082(16) 0.0055(17)
C5 0.046(2) 0.025(2) 0.0315(18) 0.0097(16) -0.0102(16) 0.0035(16)
C31 0.0276(17) 0.039(2) 0.051(2) 0.0195(19) 0.0048(16) 0.0030(16)
C6 0.0344(17) 0.0227(19) 0.0347(19) 0.0015(16) -0.0091(15) 0.0096(15)
C29 0.0321(16) 0.0213(19) 0.0286(17) -0.0048(15) 0.0022(14) -0.0014(14)
C16 0.0392(18) 0.028(2) 0.0361(19) -0.0095(17) -0.0064(15) -0.0059(16)
C36 0.0397(19) 0.042(2) 0.0329(19) -0.0002(18) 0.0023(15) -0.0066(17)
C10 0.0342(18) 0.042(2) 0.053(2) 0.007(2) 0.0056(17) 0.0127(18)
C25 0.043(2) 0.038(2) 0.037(2) -0.0123(18) -0.0079(16) -0.0021(18)
C17 0.0409(19) 0.037(2) 0.0268(18) -0.0036(16) -0.0075(15) -0.0025(17)
C11 0.0269(17) 0.058(3) 0.037(2) 0.0055(19) 0.0022(15) 0.0011(17)
C12 0.0338(18) 0.040(2) 0.043(2) 0.0120(19) 0.0036(16) -0.0041(17)
C28 0.0399(19) 0.045(2) 0.043(2) -0.0174(19) 0.0103(17) 0.0036(18)
C26 0.056(2) 0.052(3) 0.0293(19) -0.0155(19) -0.0068(17) -0.010(2)
C33 0.042(2) 0.048(3) 0.055(2) 0.001(2) 0.0158(19) -0.013(2)
C27 0.062(2) 0.040(2) 0.039(2) -0.0182(19) 0.0084(19) -0.010(2)
C32 0.045(2) 0.056(3) 0.061(3) 0.034(2) 0.012(2) 0.004(2)
C34 0.0270(18) 0.087(4) 0.062(3) 0.026(3) 0.0135(19) 0.005(2)
C35 0.0273(18) 0.098(4) 0.056(3) 0.027(3) 0.0011(18) 0.002(2)

loop_
_atom_type_symbol
_atom_type_description
_atom_type_scat_dispersion_real
_atom_type_scat_dispersion_imag
_atom_type_scat_source
C C 0.0033 0.0016 'International Tables Vol C Tables 4.2.6.8 and 6.1.1.4'
H H 0.0000 0.0000 'International Tables Vol C Tables 4.2.6.8 and 6.1.1.4'
O O 0.0106 0.0060 'International Tables Vol C Tables 4.2.6.8 and 6.1.1.4'
P P 0.1023 0.0942 'International Tables Vol C Tables 4.2.6.8 and 6.1.1.4'
Cl Cl 0.1484 0.1585 'International Tables Vol C Tables 4.2.6.8 and 6.1.1.4'
Ru Ru -1.2594 0.8363 'International Tables Vol C Tables 4.2.6.8 and 6.1.1.4'

loop_
_geom_angle_atom_site_label_1
_geom_angle_atom_site_label_2
_geom_angle_atom_site_label_3
_geom_angle
C1 Ru1 O1 173.41(10)
C1 Ru1 P1 98.02(9)
O1 Ru1 P1 79.27(5)
C1 Ru1 P2 102.55(9)
O1 Ru1 P2 79.92(5)
P1 Ru1 P2 159.15(3)
C1 Ru1 Cl2 89.11(9)
O1 Ru1 Cl2 84.87(5)
P1 Ru1 Cl2 89.29(3)
P2 Ru1 Cl2 87.66(3)
C1 Ru1 Cl1 101.32(9)
O1 Ru1 Cl1 84.71(5)
P1 Ru1 Cl1 89.24(3)
P2 Ru1 Cl1 90.04(3)
Cl2 Ru1 Cl1 169.57(3)
C14 P1 C20 103.66(15)
C14 P1 C8 111.80(14)
C20 P1 C8 104.22(14)
C14 P1 Ru1 117.40(10)
C20 P1 Ru1 101.79(10)
C8 P1 Ru1 115.62(11)
C23 P2 C24 103.07(15)
C23 P2 C30 104.29(14)
C24 P2 C30 111.47(15)
C23 P2 Ru1 100.03(10)
C24 P2 Ru1 116.09(10)
C30 P2 Ru1 118.91(10)
C21 O1 C22 114.5(2)
C21 O1 Ru1 114.05(16)
C22 O1 Ru1 114.62(18)
O1 C21 C20 106.1(2)
C2 C1 Ru1 139.3(2)
C21 C20 P1 110.8(2)
C22 C23 P2 111.0(2)
C10 C9 C8 110.2(3)
C3 C2 C7 117.6(3)
C3 C2 C1 124.2(3)
C7 C2 C1 118.2(3)
C35 C30 C31 109.6(3)
C35 C30 P2 118.0(2)
C31 C30 P2 113.1(2)
C16 C15 C14 110.1(3)
C15 C14 C19 110.3(2)
C15 C14 P1 116.6(2)
C19 C14 P1 112.2(2)
O1 C22 C23 106.4(2)
C4 C3 C2 120.7(3)
C8 C13 C12 110.1(3)
C13 C8 C9 109.6(3)
C13 C8 P1 117.7(2)
C9 C8 P1 113.7(2)
C25 C24 C29 112.1(3)
C25 C24 P2 116.5(2)
C29 C24 P2 113.9(2)
C18 C19 C14 110.1(3)
C17 C18 C19 111.9(3)
C6 C7 C2 121.6(3)
C5 C4 C3 120.4(3)
C6 C5 C4 119.9(3)
C30 C31 C32 111.5(3)
C5 C6 C7 119.8(3)
C28 C29 C24 110.9(3)
C17 C16 C15 111.6(3)
Cl3 C36 Cl4 111.8(2)
C11 C10 C9 112.5(3)
C24 C25 C26 110.0(3)
C16 C17 C18 110.3(3)
C10 C11 C12 112.0(3)
C11 C12 C13 111.5(3)
C27 C28 C29 113.9(3)
C27 C26 C25 112.4(3)
C32 C33 C34 110.3(3)
C28 C27 C26 112.2(3)
C33 C32 C31 113.3(3)
C33 C34 C35 110.5(3)
C30 C35 C34 110.9(3)

loop_
_geom_bond_atom_site_label_1
_geom_bond_atom_site_label_2
_geom_bond_distance
Ru1 C1 1.866(3)
Ru1 O1 2.3163(19)
Ru1 P1 2.3678(8)
Ru1 P2 2.3754(8)
Ru1 Cl2 2.4102(7)
Ru1 Cl1 2.4177(7)
P1 C14 1.843(3)
P1 C20 1.844(3)
P1 C8 1.847(3)
P2 C23 1.841(3)
P2 C24 1.844(3)
P2 C30 1.846(3)
Cl3 C36 1.748(4)
O1 C21 1.433(4)
O1 C22 1.440(3)
C21 C20 1.526(4)
C1 C2 1.463(4)
C23 C22 1.514(4)
C9 C10 1.521(4)
C9 C8 1.535(4)
C2 C3 1.392(4)
C2 C7 1.399(4)
C30 C35 1.509(5)
C30 C31 1.522(4)
C15 C16 1.532(4)
C15 C14 1.535(4)
C14 C19 1.542(4)
C3 C4 1.389(4)
C13 C8 1.524(5)
C13 C12 1.527(5)
C24 C25 1.515(4)
C24 C29 1.533(4)
C19 C18 1.526(4)
Cl4 C36 1.753(4)
C18 C17 1.522(4)
C7 C6 1.388(4)
C4 C5 1.386(5)
C5 C6 1.370(5)
C31 C32 1.524(5)
C29 C28 1.519(4)
C16 C17 1.520(5)
C10 C11 1.514(5)
C25 C26 1.534(5)
C11 C12 1.518(5)
C28 C27 1.497(5)
C26 C27 1.510(5)
C33 C32 1.496(5)
C33 C34 1.511(6)
C34 C35 1.534(5)
